data_4349979
loop_
_publ_author_name
'Ji, Xiao-Qin'
'Ma, Fang'
'Xiong, Jin'
'Yang, Jing'
'Sun, Hao-Ling'
'Zhang, Yi-Quan'
'Gao, Song'

_publ_section_title
;
 A rare chloride-bridged dysprosium chain with slow magnetic relaxation: a
 thermally activated mechanism via a second-excited state promoted by
 magnetic interactions
;
_journal_issue 3
_journal_name_full 'Inorganic Chemistry Frontiers'
_journal_page_first 786
_journal_paper_doi 10.1039/C8QI01331D
_journal_volume 6
_journal_year 2019
_chemical_formula_moiety 'C13 H12 Br Cl Dy N4 O4'
_chemical_formula_sum 'C13 H12 Br Cl Dy N4 O4'
_chemical_formula_weight 566.13
_space_group_crystal_system triclinic
_space_group_IT_number 2
_space_group_name_Hall '-P 1'
_space_group_name_H-M_alt 'P -1'
_atom_sites_solution_hydrogens geom
_atom_sites_solution_primary iterative
_atom_sites_solution_secondary difmap
_audit_creation_date 2018-09-25
_audit_creation_method
;
Olex2 1.2
(compiled 2018.05.29 svn.r3508 for OlexSys, GUI svn.r5506)
;
_audit_update_record
;
2018-09-25 deposited with the CCDC.
2019-01-29 downloaded from the CCDC.
;
_cell_angle_alpha 99.133(6)
_cell_angle_beta 92.117(6)
_cell_angle_gamma 104.301(7)
_cell_formula_units_Z 2
_cell_length_a 6.9739(6)
_cell_length_b 9.0675(7)
_cell_length_c 13.0622(9)
_cell_measurement_reflns_used 1394
_cell_measurement_temperature 100.01(10)
_cell_measurement_theta_max 24.8440
_cell_measurement_theta_min 3.5180
_cell_volume 787.75(11)
_computing_cell_refinement 'CrysAlisPro 1.171.39.32a (Rigaku OD, 2017)'
_computing_data_collection 'CrysAlisPro 1.171.39.32a (Rigaku OD, 2017)'
_computing_data_reduction 'CrysAlisPro 1.171.39.32a (Rigaku OD, 2017)'
_computing_molecular_graphics 'Olex2 (Dolomanov et al., 2009)'
_computing_publication_material 'Olex2 (Dolomanov et al., 2009)'
_computing_structure_refinement 'XL (Sheldrick, 2008)'
_computing_structure_solution 'olex2.solve (Bourhis et al., 2015)'
_diffrn_ambient_temperature 100.01(10)
_diffrn_detector_area_resol_mean 5.3127
_diffrn_detector_type AtlasS2
_diffrn_measured_fraction_theta_full 0.998
_diffrn_measured_fraction_theta_max 0.953
_diffrn_measurement_details
;
List of Runs (angles in degrees, time in seconds):

  # Type    Start    End  Width  t~exp~   \w     \q     \k     \f   Frames
#--------------------------------------------------------------------------
  1  \w    -18.00  94.00   1.00    1.50    --   23.13  57.00   0.00  112
  2  \w     99.00 125.00   1.00    1.50    --   23.13 178.00   0.00   26
  3  \w    -14.00 107.00   1.00    1.50    --   23.13  57.00 120.00  121
  4  \w    -13.00 103.00   1.00    1.50    --   23.13  77.00-150.00  116
;
_diffrn_measurement_device 'four-circle diffractometer'
_diffrn_measurement_device_type 'SuperNova, Dual, Cu at home/near, AtlasS2'
_diffrn_measurement_method '\w scans'
_diffrn_radiation_monochromator graphite
_diffrn_radiation_type MoK\a
_diffrn_radiation_wavelength 0.71073
_diffrn_reflns_av_R_equivalents 0.0575
_diffrn_reflns_av_unetI/netI 0.1211
_diffrn_reflns_limit_h_max 8
_diffrn_reflns_limit_h_min -9
_diffrn_reflns_limit_k_max 11
_diffrn_reflns_limit_k_min -10
_diffrn_reflns_limit_l_max 16
_diffrn_reflns_limit_l_min -16
_diffrn_reflns_number 5233
_diffrn_reflns_theta_full 26.00
_diffrn_reflns_theta_max 27.48
_diffrn_reflns_theta_min 3.30
_diffrn_source 'fine-focus sealed tube'
_exptl_absorpt_coefficient_mu 7.475
_exptl_absorpt_correction_T_max 1.00000
_exptl_absorpt_correction_T_min 0.89858
_exptl_absorpt_correction_type multi-scan
_exptl_absorpt_process_details
;
CrysAlisPro 1.171.39.32a (Rigaku Oxford Diffraction, 2017)
Empirical absorption correction using spherical harmonics,
 implemented in SCALE3 ABSPACK scaling algorithm.
;
_exptl_crystal_colour 'clear light yellow'
_exptl_crystal_density_diffrn 2.387
_exptl_crystal_density_method 'not measured'
_exptl_crystal_description plate
_exptl_crystal_F_000 536
_exptl_crystal_size_max 0.18
_exptl_crystal_size_mid 0.06
_exptl_crystal_size_min 0.05
_refine_diff_density_max 2.226
_refine_diff_density_min -1.753
_refine_diff_density_rms 0.313
_refine_ls_extinction_method none
_refine_ls_goodness_of_fit_ref 0.971
_refine_ls_hydrogen_treatment mixed
_refine_ls_matrix_type full
_refine_ls_number_parameters 221
_refine_ls_number_reflns 3429
_refine_ls_number_restraints 72
_refine_ls_restrained_S_all 0.961
_refine_ls_R_factor_all 0.0745
_refine_ls_R_factor_gt 0.0527
_refine_ls_shift/su_max 0.000
_refine_ls_shift/su_mean 0.000
_refine_ls_structure_factor_coef Fsqd
_refine_ls_weighting_details 'calc w=1/[\s^2^(Fo^2^)+(0.0134P)^2^+0.0000P] where P=(Fo^2^+2Fc^2^)/3'
_refine_ls_weighting_scheme calc
_refine_ls_wR_factor_gt 0.0887
_refine_ls_wR_factor_ref 0.0978
_reflns_number_gt 2654
_reflns_number_total 3429
_reflns_threshold_expression >2sigma(I)
_cod_data_source_file c8qi01331d2.cif
_cod_data_source_block 20161116l
_cod_database_code 4349979
_olex2_refinement_description
;
1. Fixed Uiso
 At 1.2 times of:
  All C(H) groups, H4 of O4, All N(H) groups
 At 1.5 times of:
  All C(H,H,H) groups, H11 of O4
2. Uiso/Uaniso restraints and constraints
Uanis(C4) \\sim Ueq, Uanis(C6) \\sim Ueq, Uanis(C9) \\sim Ueq: with sigma of
0.001 and sigma for terminal atoms of 0.002
Uanis(N1) \\sim Ueq, Uanis(N4) \\sim Ueq: with sigma of 0.001 and sigma for
terminal atoms of 0.002
Uanis(O4) \\sim Ueq: with sigma of 0.001 and sigma for terminal atoms of 0.002
Uanis(N2) \\sim Ueq, Uanis(N3) \\sim Ueq: with sigma of 0.001 and sigma for
terminal atoms of 0.002
Uanis(C8) \\sim Ueq, Uanis(C2) \\sim Ueq, Uanis(C5) \\sim Ueq: with sigma of
0.001 and sigma for terminal atoms of 0.002
Uanis(C12) \\sim Ueq: with sigma of 0.001 and sigma for terminal atoms of 0.002
3.a Aromatic/amide H refined with riding coordinates:
 N2(H2), C12(H12), C7(H7), C3(H3), C2(H2A), C10(H10), C5(H5), O4(H4)
3.b Idealised Me refined as rotating group:
 C13(H13A,H13B,H13C)
;
_olex2_submission_special_instructions 'No special instructions were received'
_oxdiff_exptl_absorpt_empirical_details
;
Empirical correction (ABSPACK) includes:
- Absorption correction using spherical harmonics
- Frame scaling
;

loop_
_space_group_symop_id
_space_group_symop_operation_xyz
1 'x, y, z'
2 '-x, -y, -z'

loop_
_atom_site_label
_atom_site_type_symbol
_atom_site_fract_x
_atom_site_fract_y
_atom_site_fract_z
_atom_site_U_iso_or_equiv
_atom_site_adp_type
_atom_site_occupancy
_atom_site_calc_flag
_atom_site_refinement_flags_posn
_atom_site_refinement_flags_adp
Dy1 Dy 0.25201(6) 0.07472(5) 0.59165(3) 0.00766(12) Uani 1 d . .
Br1 Br 0.79707(13) 0.84218(10) 0.96854(7) 0.0170(2) Uani 1 d . .
Cl1 Cl 0.5222(3) 0.1448(2) 0.44126(17) 0.0162(5) Uani 1 d . .
O1 O 0.4499(8) 0.2026(6) 0.7247(4) 0.0133(14) Uani 1 d . .
O2 O 0.0358(8) 0.1251(6) 0.4669(4) 0.0123(14) Uani 1 d . .
O3 O -0.0967(8) 0.5461(6) 0.1848(5) 0.0131(14) Uani 1 d . .
N3 N -0.1506(9) 0.1389(8) 0.2942(5) 0.0069(15) Uani 1 d . U
N1 N 0.2978(10) 0.3505(8) 0.5796(5) 0.0087(16) Uani 1 d . U
N2 N 0.2017(9) 0.3833(8) 0.4906(5) 0.0083(15) Uani 1 d . U
H2 H 0.2273 0.4746 0.4715 0.010 Uiso 1 calc R .
C8 C 0.0737(11) 0.2634(9) 0.4419(6) 0.0062(17) Uani 1 d . U
N4 N -0.1073(10) 0.4179(8) 0.2186(5) 0.0097(16) Uani 1 d . U
C13 C -0.1310(13) 0.0834(11) 0.7559(7) 0.019(2) Uani 1 d . .
H13A H -0.1789 -0.0244 0.7210 0.028 Uiso 1 calc GR .
H13B H -0.2413 0.1327 0.7588 0.028 Uiso 1 calc GR .
H13C H -0.0767 0.0866 0.8267 0.028 Uiso 1 calc GR .
C4 C 0.6947(12) 0.6400(10) 0.8889(6) 0.0082(18) Uani 1 d . U
C9 C -0.0343(12) 0.2754(9) 0.3438(6) 0.0075(18) Uani 1 d . U
C12 C -0.2400(12) 0.1477(10) 0.2034(6) 0.0094(19) Uani 1 d . U
H12 H -0.3232 0.0552 0.1644 0.011 Uiso 1 calc R .
C7 C 0.4178(11) 0.4746(9) 0.6339(6) 0.0075(18) Uani 1 d . .
H7 H 0.4365 0.5686 0.6077 0.009 Uiso 1 calc R .
C3 C 0.7016(12) 0.5135(10) 0.9337(7) 0.012(2) Uani 1 d . .
H3 H 0.7603 0.5259 1.0023 0.014 Uiso 1 calc R .
C1 C 0.5272(12) 0.3444(10) 0.7754(7) 0.0116(19) Uani 1 d . .
C2 C 0.6202(12) 0.3665(10) 0.8755(7) 0.013(2) Uani 1 d . U
H2A H 0.6281 0.2786 0.9048 0.015 Uiso 1 calc R .
C11 C -0.2196(13) 0.2820(11) 0.1628(7) 0.013(2) Uani 1 d . .
C6 C 0.5233(11) 0.4769(9) 0.7313(6) 0.0066(18) Uani 1 d . U
C10 C -0.0133(12) 0.4130(10) 0.3111(7) 0.0106(19) Uani 1 d . .
H10 H 0.0662 0.5052 0.3523 0.013 Uiso 1 calc R .
C5 C 0.6099(12) 0.6244(10) 0.7903(7) 0.014(2) Uani 1 d . U
H5 H 0.6094 0.7139 0.7612 0.016 Uiso 1 calc R .
O4 O 0.0190(8) 0.1630(7) 0.7000(4) 0.0160(14) Uani 1 d . U
H4 H 0.0291 0.2706 0.7065 0.019 Uiso 1 calc R .
H11 H -0.264(12) 0.299(10) 0.099(7) 0.024 Uiso 1 d R .

loop_
_atom_site_aniso_label
_atom_site_aniso_U_11
_atom_site_aniso_U_22
_atom_site_aniso_U_33
_atom_site_aniso_U_23
_atom_site_aniso_U_13
_atom_site_aniso_U_12
Dy1 0.0078(2) 0.0058(2) 0.0086(2) 0.00043(16) -0.00206(16) 0.00108(16)
Br1 0.0204(5) 0.0099(5) 0.0141(5) -0.0048(4) -0.0023(4) -0.0034(4)
Cl1 0.0227(12) 0.0126(12) 0.0195(13) 0.0085(10) 0.0111(10) 0.0108(10)
O1 0.018(3) 0.006(3) 0.015(3) -0.002(3) -0.005(3) 0.003(3)
O2 0.011(3) 0.010(3) 0.017(3) 0.005(3) -0.004(3) 0.003(3)
O3 0.013(3) 0.008(3) 0.020(4) 0.006(3) 0.001(3) 0.002(3)
N3 0.0066(17) 0.0071(17) 0.0068(17) 0.0014(10) 0.0007(10) 0.0014(10)
N1 0.0087(17) 0.0090(18) 0.0082(18) 0.0015(10) 0.0003(10) 0.0020(10)
N2 0.0084(17) 0.0083(18) 0.0086(18) 0.0019(10) 0.0003(10) 0.0025(10)
C8 0.0060(19) 0.0064(19) 0.0062(19) 0.0011(10) 0.0008(10) 0.0016(10)
N4 0.0096(18) 0.0099(18) 0.0100(18) 0.0013(10) 0.0009(10) 0.0034(10)
C13 0.018(5) 0.025(6) 0.021(5) 0.011(5) 0.009(4) 0.013(4)
C4 0.008(2) 0.008(2) 0.008(2) 0.0005(10) 0.0012(10) 0.0021(11)
C9 0.007(2) 0.008(2) 0.008(2) 0.0008(10) 0.0009(10) 0.0023(11)
C12 0.009(2) 0.010(2) 0.009(2) 0.0013(10) 0.0007(10) 0.0022(11)
C7 0.006(4) 0.003(4) 0.013(5) 0.000(4) 0.000(4) 0.001(3)
C3 0.008(4) 0.015(5) 0.010(5) -0.002(4) -0.001(4) 0.004(4)
C1 0.008(4) 0.012(5) 0.016(5) -0.002(4) 0.000(4) 0.007(4)
C2 0.013(2) 0.013(2) 0.013(2) 0.0023(10) 0.0005(10) 0.0035(11)
C11 0.014(5) 0.019(5) 0.007(5) 0.004(4) 0.000(4) 0.006(4)
C6 0.0067(19) 0.007(2) 0.006(2) 0.0009(10) 0.0006(10) 0.0020(10)
C10 0.012(4) 0.007(4) 0.010(5) -0.001(4) -0.001(4) -0.001(4)
C5 0.014(2) 0.013(2) 0.014(2) 0.0019(10) 0.0010(10) 0.0036(11)
O4 0.0167(16) 0.0150(17) 0.0164(17) 0.0029(10) 0.0020(10) 0.0041(10)

loop_
_atom_type_symbol
_atom_type_description
_atom_type_scat_dispersion_real
_atom_type_scat_dispersion_imag
_atom_type_scat_source
C C 0.0033 0.0016 'International Tables Vol C Tables 4.2.6.8 and 6.1.1.4'
H H 0.0000 0.0000 'International Tables Vol C Tables 4.2.6.8 and 6.1.1.4'
Br Br -0.2901 2.4595 'International Tables Vol C Tables 4.2.6.8 and 6.1.1.4'
Cl Cl 0.1484 0.1585 'International Tables Vol C Tables 4.2.6.8 and 6.1.1.4'
Dy Dy -0.1892 4.4098 'International Tables Vol C Tables 4.2.6.8 and 6.1.1.4'
N N 0.0061 0.0033 'International Tables Vol C Tables 4.2.6.8 and 6.1.1.4'
O O 0.0106 0.0060 'International Tables Vol C Tables 4.2.6.8 and 6.1.1.4'

loop_
_geom_angle_atom_site_label_1
_geom_angle_atom_site_label_2
_geom_angle_atom_site_label_3
_geom_angle
_geom_angle_site_symmetry_1
_geom_angle_site_symmetry_3
Cl1 Dy1 Dy1 109.60(5) 2_656 2_556
Cl1 Dy1 Dy1 99.59(5) . 2_556
Cl1 Dy1 Cl1 69.37(7) . 2_656
O1 Dy1 Dy1 157.38(15) . 2_556
O1 Dy1 Cl1 96.32(16) . .
O1 Dy1 Cl1 90.99(16) . 2_656
O1 Dy1 O2 137.6(2) . .
O1 Dy1 O2 145.7(2) . 2_556
O1 Dy1 N3 85.3(2) . 2_556
O1 Dy1 N1 74.2(2) . .
O1 Dy1 O4 80.1(2) . .
O2 Dy1 Dy1 32.02(14) 2_556 2_556
O2 Dy1 Dy1 32.08(14) . 2_556
O2 Dy1 Cl1 115.53(15) 2_556 .
O2 Dy1 Cl1 81.43(15) . .
O2 Dy1 Cl1 126.19(14) . 2_656
O2 Dy1 Cl1 88.78(14) 2_556 2_656
O2 Dy1 O2 64.1(2) . 2_556
O2 Dy1 N3 62.9(2) 2_556 2_556
O2 Dy1 N3 124.3(2) . 2_556
O2 Dy1 N1 64.7(2) . .
O2 Dy1 N1 125.9(2) 2_556 .
O2 Dy1 O4 79.0(2) . .
O2 Dy1 O4 80.20(19) 2_556 .
N3 Dy1 Dy1 93.65(14) 2_556 2_556
N3 Dy1 Cl1 68.04(15) 2_556 2_656
N3 Dy1 Cl1 137.40(15) 2_556 .
N1 Dy1 Dy1 95.43(15) . 2_556
N1 Dy1 Cl1 136.84(16) . 2_656
N1 Dy1 Cl1 72.26(16) . .
N1 Dy1 N3 146.6(2) . 2_556
O4 Dy1 Dy1 77.68(14) . 2_556
O4 Dy1 Cl1 145.71(15) . .
O4 Dy1 Cl1 144.19(16) . 2_656
O4 Dy1 N3 76.7(2) . 2_556
O4 Dy1 N1 74.0(2) . .
Dy1 Cl1 Dy1 110.63(7) . 2_656
C1 O1 Dy1 142.1(6) . .
Dy1 O2 Dy1 115.9(2) . 2_556
C8 O2 Dy1 125.0(5) . 2_556
C8 O2 Dy1 118.9(5) . .
C9 N3 Dy1 115.7(5) . 2_556
C12 N3 Dy1 127.8(5) . 2_556
C12 N3 C9 113.6(7) . .
N2 N1 Dy1 116.6(4) . .
C7 N1 Dy1 130.7(6) . .
C7 N1 N2 112.0(7) . .
N1 N2 H2 124.2 . .
C8 N2 N1 111.6(7) . .
C8 N2 H2 124.2 . .
O2 C8 C9 115.6(7) . .
N2 C8 O2 125.6(8) . .
N2 C8 C9 118.7(8) . .
O3 N4 C11 120.0(7) . .
O3 N4 C10 122.3(7) . .
C11 N4 C10 117.7(8) . .
H13A C13 H13B 109.5 . .
H13A C13 H13C 109.5 . .
H13B C13 H13C 109.5 . .
O4 C13 H13A 109.5 . .
O4 C13 H13B 109.5 . .
O4 C13 H13C 109.5 . .
C3 C4 Br1 119.1(6) . .
C5 C4 Br1 119.2(7) . .
C5 C4 C3 121.7(8) . .
N3 C9 C8 113.4(7) . .
N3 C9 C10 125.2(8) . .
C10 C9 C8 121.4(7) . .
N3 C12 H12 117.7 . .
N3 C12 C11 124.6(8) . .
C11 C12 H12 117.7 . .
N1 C7 H7 118.1 . .
N1 C7 C6 123.7(8) . .
C6 C7 H7 118.1 . .
C4 C3 H3 120.9 . .
C4 C3 C2 118.3(8) . .
C2 C3 H3 120.9 . .
O1 C1 C2 119.5(8) . .
O1 C1 C6 122.3(8) . .
C2 C1 C6 118.2(8) . .
C3 C2 C1 122.2(9) . .
C3 C2 H2A 118.9 . .
C1 C2 H2A 118.9 . .
N4 C11 C12 119.3(8) . .
N4 C11 H11 109(6) . .
C12 C11 H11 131(6) . .
C1 C6 C7 124.9(7) . .
C5 C6 C7 115.8(8) . .
C5 C6 C1 118.9(8) . .
N4 C10 H10 120.2 . .
C9 C10 N4 119.5(7) . .
C9 C10 H10 120.2 . .
C4 C5 C6 120.7(8) . .
C4 C5 H5 119.6 . .
C6 C5 H5 119.6 . .
Dy1 O4 H4 114.3 . .
C13 O4 Dy1 131.4(5) . .
C13 O4 H4 114.3 . .

loop_
_geom_bond_atom_site_label_1
_geom_bond_atom_site_label_2
_geom_bond_distance
_geom_bond_site_symmetry_2
Dy1 Dy1 3.9899(9) 2_556
Dy1 Cl1 2.809(2) .
Dy1 Cl1 2.821(2) 2_656
Dy1 O1 2.159(5) .
Dy1 O2 2.352(6) .
Dy1 O2 2.355(5) 2_556
Dy1 N3 2.606(7) 2_556
Dy1 N1 2.473(7) .
Dy1 O4 2.395(6) .
Br1 C4 1.909(8) .
Cl1 Dy1 2.821(2) 2_656
O1 C1 1.320(9) .
O2 Dy1 2.355(5) 2_556
O2 C8 1.312(10) .
O3 N4 1.294(9) .
N3 Dy1 2.606(7) 2_556
N3 C9 1.348(9) .
N3 C12 1.342(10) .
N1 N2 1.429(9) .
N1 C7 1.307(9) .
N2 H2 0.8800 .
N2 C8 1.282(9) .
C8 C9 1.495(11) .
N4 C11 1.364(10) .
N4 C10 1.365(10) .
C13 H13A 0.9800 .
C13 H13B 0.9800 .
C13 H13C 0.9800 .
C13 O4 1.414(10) .
C4 C3 1.378(12) .
C4 C5 1.369(11) .
C9 C10 1.358(12) .
C12 H12 0.9500 .
C12 C11 1.382(12) .
C7 H7 0.9500 .
C7 C6 1.440(11) .
C3 H3 0.9500 .
C3 C2 1.396(11) .
C1 C2 1.400(11) .
C1 C6 1.418(12) .
C2 H2A 0.9500 .
C11 H11 0.93(9) .
C6 C5 1.409(11) .
C10 H10 0.9500 .
C5 H5 0.9500 .
O4 H4 0.9500 .

loop_
_geom_torsion_atom_site_label_1
_geom_torsion_atom_site_label_2
_geom_torsion_atom_site_label_3
_geom_torsion_atom_site_label_4
_geom_torsion
_geom_torsion_site_symmetry_1
_geom_torsion_site_symmetry_4
Dy1 Dy1 Cl1 Dy1 -107.46(7) 2_556 2_656
Dy1 Dy1 O1 C1 -57.2(11) 2_556 .
Dy1 Dy1 O2 C8 174.4(7) 2_556 .
Dy1 Dy1 N1 N2 -23.1(5) 2_556 .
Dy1 Dy1 N1 C7 167.4(7) 2_556 .
Dy1 Dy1 O4 C13 75.8(7) 2_556 .
Dy1 O1 C1 C2 165.6(6) . .
Dy1 O1 C1 C6 -15.7(14) . .
Dy1 O2 C8 N2 162.3(6) 2_556 .
Dy1 O2 C8 N2 -11.6(11) . .
Dy1 O2 C8 C9 -22.1(10) 2_556 .
Dy1 O2 C8 C9 164.0(5) . .
Dy1 N3 C9 C8 20.8(8) 2_556 .
Dy1 N3 C9 C10 -158.9(7) 2_556 .
Dy1 N3 C12 C11 159.2(6) 2_556 .
Dy1 N1 N2 C8 13.3(8) . .
Dy1 N1 C7 C6 -14.6(11) . .
Br1 C4 C3 C2 177.9(6) . .
Br1 C4 C5 C6 -176.6(6) . .
Cl1 Dy1 Cl1 Dy1 0.0 2_656 2_656
Cl1 Dy1 O1 C1 146.7(9) 2_656 .
Cl1 Dy1 O1 C1 77.3(9) . .
Cl1 Dy1 O2 Dy1 67.4(3) 2_656 2_556
Cl1 Dy1 O2 Dy1 123.9(2) . 2_556
Cl1 Dy1 O2 C8 -118.2(5) 2_656 .
Cl1 Dy1 O2 C8 -61.7(6) . .
Cl1 Dy1 N1 N2 75.2(5) . .
Cl1 Dy1 N1 N2 103.3(5) 2_656 .
Cl1 Dy1 N1 C7 -94.3(7) . .
Cl1 Dy1 N1 C7 -66.2(8) 2_656 .
Cl1 Dy1 O4 C13 164.7(6) . .
Cl1 Dy1 O4 C13 -30.7(8) 2_656 .
O1 Dy1 Cl1 Dy1 88.68(17) . 2_656
O1 Dy1 O2 Dy1 -146.1(3) . 2_556
O1 Dy1 O2 C8 28.3(7) . .
O1 Dy1 N1 N2 177.4(5) . .
O1 Dy1 N1 C7 7.9(7) . .
O1 Dy1 O4 C13 -108.5(7) . .
O1 C1 C2 C3 -178.9(7) . .
O1 C1 C6 C7 7.5(13) . .
O1 C1 C6 C5 -179.7(7) . .
O2 Dy1 Cl1 Dy1 -78.17(17) 2_556 2_656
O2 Dy1 Cl1 Dy1 -134.01(15) . 2_656
O2 Dy1 O1 C1 -124.0(8) 2_556 .
O2 Dy1 O1 C1 -6.9(10) . .
O2 Dy1 O2 Dy1 0.0 2_556 2_556
O2 Dy1 O2 C8 174.4(7) 2_556 .
O2 Dy1 N1 N2 -13.5(4) . .
O2 Dy1 N1 N2 -33.9(6) 2_556 .
O2 Dy1 N1 C7 156.7(6) 2_556 .
O2 Dy1 N1 C7 177.0(8) . .
O2 Dy1 O4 C13 108.5(7) . .
O2 Dy1 O4 C13 43.2(7) 2_556 .
O2 C8 C9 N3 -2.0(10) . .
O2 C8 C9 C10 177.7(8) . .
O3 N4 C11 C12 -175.6(8) . .
O3 N4 C10 C9 178.2(8) . .
N3 Dy1 Cl1 Dy1 -1.3(2) 2_556 2_656
N3 Dy1 O1 C1 -145.5(9) 2_556 .
N3 Dy1 O2 Dy1 -19.1(4) 2_556 2_556
N3 Dy1 O2 C8 155.3(5) 2_556 .
N3 Dy1 N1 N2 -128.2(5) 2_556 .
N3 Dy1 N1 C7 62.3(8) 2_556 .
N3 Dy1 O4 C13 -21.1(7) 2_556 .
N3 C9 C10 N4 -3.4(13) . .
N3 C12 C11 N4 -2.4(13) . .
N1 Dy1 Cl1 Dy1 159.87(18) . 2_656
N1 Dy1 O1 C1 7.8(9) . .
N1 Dy1 O2 Dy1 -161.7(3) . 2_556
N1 Dy1 O2 C8 12.7(5) . .
N1 Dy1 O4 C13 175.2(7) . .
N1 N2 C8 O2 -1.7(11) . .
N1 N2 C8 C9 -177.2(6) . .
N1 C7 C6 C1 6.7(13) . .
N1 C7 C6 C5 -166.3(8) . .
N2 N1 C7 C6 175.6(7) . .
N2 C8 C9 N3 174.0(7) . .
N2 C8 C9 C10 -6.3(12) . .
C8 C9 C10 N4 177.0(7) . .
C4 C3 C2 C1 -2.0(12) . .
C9 N3 C12 C11 -0.6(12) . .
C12 N3 C9 C8 -176.8(7) . .
C12 N3 C9 C10 3.5(12) . .
C7 N1 N2 C8 -175.3(7) . .
C7 C6 C5 C4 172.8(7) . .
C3 C4 C5 C6 1.0(13) . .
C1 C6 C5 C4 -0.7(12) . .
C2 C1 C6 C7 -173.8(7) . .
C2 C1 C6 C5 -1.0(12) . .
C11 N4 C10 C9 0.1(12) . .
C6 C1 C2 C3 2.3(12) . .
C10 N4 C11 C12 2.6(12) . .
C5 C4 C3 C2 0.3(12) . .
O4 Dy1 Cl1 Dy1 170.4(2) . 2_656
O4 Dy1 O1 C1 -68.2(9) . .
O4 Dy1 O2 Dy1 -84.4(3) . 2_556
O4 Dy1 O2 C8 90.0(6) . .
O4 Dy1 N1 N2 -98.7(5) . .
O4 Dy1 N1 C7 91.9(7) . .
